data_4308171
loop_
_publ_author_name
'Matthias Bartel'
'Alina Absmeier'
'Guy N. L. Jameson'
'Franz Werner'
'Kenichi Kato'
'Masaki Takata'
'Roman Boca'
'Miki Hasegawa'
'Kurt Mereiter'
'Andrea Caneschi'
'Wolfgang Linert'

_publ_section_title
;
Modification of Spin Crossover Behavior through Solvent Assisted Formation
and Solvent Inclusion in a Triply Interpenetrating Three-Dimensional Network
;
_journal_name_full 'Inorganic Chemistry'
_journal_page_first 4220
_journal_page_last 4229
_journal_paper_doi 10.1021/ic070173q
_journal_volume 46
_journal_year 2007
_chemical_formula_moiety '(C18 H30 Fe N24), 2(F6 P), 0.75(C H4 O)'
_chemical_formula_sum 'C18.75 H33 F12 Fe N24 O0.75 P2'
_chemical_formula_weight 952.48
_chemical_name_common 'Fe(4ditz)3(PF6)2.0.75(CH3OH) xx2'
_chemical_name_systematic
; 
[mue-tris(1,4-bis(tetrazol-1-yl)butane-N4,N4')iron(II)] 
bis(hexafluorophosphate solvate (methanol)
;
_space_group_IT_number 147
_symmetry_cell_setting trigonal
_symmetry_space_group_name_Hall '-P 3'
_symmetry_space_group_name_H-M 'P -3'
_atom_sites_solution_hydrogens geom
_atom_sites_solution_primary direct
_atom_sites_solution_secondary difmap
_audit_creation_method SHELXL-97
_cell_angle_alpha 90.00
_cell_angle_beta 90.00
_cell_angle_gamma 120.00
_cell_formula_units_Z 1
_cell_length_a 10.9686(3)
_cell_length_b 10.9686(3)
_cell_length_c 8.6941(5)
_cell_measurement_reflns_used 6050
_cell_measurement_temperature 100(2)
_cell_measurement_theta_max 29.93
_cell_measurement_theta_min 2.34
_cell_volume 905.85(6)
_computing_cell_refinement 'Bruker SAINT'
_computing_data_collection 'Bruker SMART'
_computing_data_reduction 'Bruker SAINT, SADABS, XPREP'
_computing_molecular_graphics 'Bruker SHELXTL'
_computing_publication_material 'Bruker SHELXTL'
_computing_structure_refinement 'SHELXL-97 (Sheldrick, 1997)'
_computing_structure_solution 'SHELXS-97 (Sheldrick, 1997)'
_diffrn_ambient_temperature 100(2)
_diffrn_measured_fraction_theta_full 0.995
_diffrn_measured_fraction_theta_max 0.995
_diffrn_measurement_device_type 'CCD area detector'
_diffrn_measurement_method 'phi and omega scans'
_diffrn_radiation_monochromator graphite
_diffrn_radiation_source 'fine-focus sealed tube'
_diffrn_radiation_type MoK\a
_diffrn_radiation_wavelength 0.71073
_diffrn_reflns_av_R_equivalents 0.0166
_diffrn_reflns_av_sigmaI/netI 0.0148
_diffrn_reflns_limit_h_max 14
_diffrn_reflns_limit_h_min -15
_diffrn_reflns_limit_k_max 15
_diffrn_reflns_limit_k_min -7
_diffrn_reflns_limit_l_max 11
_diffrn_reflns_limit_l_min -12
_diffrn_reflns_number 7057
_diffrn_reflns_theta_full 29.93
_diffrn_reflns_theta_max 29.93
_diffrn_reflns_theta_min 3.18
_diffrn_standards_decay_% 0
_exptl_absorpt_coefficient_mu 0.625
_exptl_absorpt_correction_T_max 0.91
_exptl_absorpt_correction_T_min 0.81
_exptl_absorpt_correction_type multi-scan
_exptl_absorpt_process_details 'program SADABS V2.10'
_exptl_crystal_colour red
_exptl_crystal_density_diffrn 1.746
_exptl_crystal_density_method 'not measured'
_exptl_crystal_description rhombohedron
_exptl_crystal_F_000 484
_exptl_crystal_size_max 0.35
_exptl_crystal_size_mid 0.27
_exptl_crystal_size_min 0.15
_refine_diff_density_max 0.406
_refine_diff_density_min -0.249
_refine_diff_density_rms 0.056
_refine_ls_extinction_method none
_refine_ls_goodness_of_fit_ref 1.059
_refine_ls_hydrogen_treatment constr
_refine_ls_matrix_type full
_refine_ls_number_parameters 100
_refine_ls_number_reflns 1762
_refine_ls_number_restraints 0
_refine_ls_restrained_S_all 1.059
_refine_ls_R_factor_all 0.0216
_refine_ls_R_factor_gt 0.0215
_refine_ls_shift/su_max 0.000
_refine_ls_shift/su_mean 0.000
_refine_ls_structure_factor_coef Fsqd
_refine_ls_weighting_details 'calc w=1/[\s^2^(Fo^2^)+(0.0375P)^2^+0.1396P] where P=(Fo^2^+2Fc^2^)/3'
_refine_ls_weighting_scheme calc
_refine_ls_wR_factor_gt 0.0552
_refine_ls_wR_factor_ref 0.0553
_reflns_number_gt 1753
_reflns_number_total 1762
_reflns_threshold_expression >2sigma(I)
_cod_data_source_file ic070173q-file003_1.cif
_cod_data_source_block 1130meoh
_cod_depositor_comments
;
The following automatic conversions were performed:
'_symmetry_cell_setting' value 'Trigonal' changed to 'trigonal' according
to '/home/saulius/struct/CIF-dictionaries/cif_core.dic' dictionary named
'cif_core.dic' version 2.4.1 from 2010-06-29.

Automatic conversion script
Id: cif_fix_enum 1527 2010-12-29 10:47:43Z saulius 
;
_cod_original_sg_symbol_Hall '-P 3 '
_cod_original_sg_symbol_H-M 'P -3 '
_cod_database_code 4308171

loop_
_symmetry_equiv_pos_as_xyz
'x, y, z'
'-y, x-y, z'
'-x+y, -x, z'
'-x, -y, -z'
'y, -x+y, -z'
'x-y, x, -z'

loop_
_atom_site_label
_atom_site_type_symbol
_atom_site_fract_x
_atom_site_fract_y
_atom_site_fract_z
_atom_site_U_iso_or_equiv
_atom_site_adp_type
_atom_site_occupancy
_atom_site_symmetry_multiplicity
_atom_site_calc_flag
_atom_site_refinement_flags
_atom_site_disorder_assembly
_atom_site_disorder_group
Fe Fe 0.0000 0.0000 0.0000 0.00774(8) Uani 1 6 d S . .
N1 N 0.35615(9) 0.07989(9) 0.23976(9) 0.01175(16) Uani 1 1 d . . .
N2 N 0.35256(10) 0.19905(10) 0.26534(11) 0.01716(18) Uani 1 1 d . . .
N3 N 0.24097(10) 0.18460(10) 0.19827(11) 0.01605(17) Uani 1 1 d . . .
N4 N 0.17017(9) 0.05617(9) 0.12853(9) 0.01045(15) Uani 1 1 d . . .
C1 C 0.24398(10) -0.00726(12) 0.15636(10) 0.01249(16) Uani 1 1 d . . .
H1 H 0.2209 -0.0987 0.1227 0.015 Uiso 1 1 calc R . .
C2 C 0.47102(10) 0.06267(11) 0.30273(12) 0.01344(18) Uani 1 1 d . . .
H2A H 0.5592 0.1549 0.3030 0.016 Uiso 1 1 calc R . .
H2B H 0.4856 -0.0022 0.2363 0.016 Uiso 1 1 calc R . .
C3 C 0.43791(10) 0.00449(13) 0.46572(11) 0.01461(17) Uani 1 1 d . . .
H3A H 0.3532 -0.0904 0.4646 0.018 Uiso 1 1 calc R . .
H3B H 0.4175 0.0662 0.5308 0.018 Uiso 1 1 calc R . .
P P 0.3333 0.6667 0.11627(5) 0.01611(10) Uani 1 3 d S . .
F1 F 0.29004(8) 0.53184(8) 0.22350(9) 0.02463(16) Uani 1 1 d . . .
F2 F 0.19809(9) 0.57365(10) 0.01125(11) 0.0350(2) Uani 1 1 d . . .
C1S C 0.0000 0.0000 0.5000 0.0424(15) Uani 0.786(17) 6 d SP . .
O1S O 0.1488(9) 0.0814(12) 0.5129(11) 0.038(2) Uani 0.131(3) 1 d P . .

loop_
_atom_site_aniso_label
_atom_site_aniso_U_11
_atom_site_aniso_U_22
_atom_site_aniso_U_33
_atom_site_aniso_U_23
_atom_site_aniso_U_13
_atom_site_aniso_U_12
Fe 0.00750(9) 0.00750(9) 0.00822(13) 0.000 0.000 0.00375(5)
N1 0.0110(4) 0.0130(4) 0.0109(3) 0.0003(3) -0.0015(3) 0.0058(3)
N2 0.0156(4) 0.0154(4) 0.0214(4) -0.0049(3) -0.0066(3) 0.0085(3)
N3 0.0147(4) 0.0136(4) 0.0202(4) -0.0053(3) -0.0064(3) 0.0074(3)
N4 0.0105(3) 0.0101(3) 0.0103(3) 0.0001(3) -0.0003(3) 0.0049(3)
C1 0.0120(4) 0.0123(4) 0.0129(4) -0.0005(4) -0.0019(3) 0.0058(4)
C2 0.0104(4) 0.0182(4) 0.0130(4) 0.0021(3) -0.0012(3) 0.0081(4)
C3 0.0125(4) 0.0209(4) 0.0116(4) 0.0023(4) -0.0009(3) 0.0093(4)
P 0.01637(14) 0.01637(14) 0.0156(2) 0.000 0.000 0.00818(7)
F1 0.0256(4) 0.0162(3) 0.0317(4) 0.0046(3) -0.0026(3) 0.0101(3)
F2 0.0320(4) 0.0380(5) 0.0299(4) -0.0077(4) -0.0159(3) 0.0138(4)
C1S 0.052(2) 0.052(2) 0.024(2) 0.000 0.000 0.0259(10)
O1S 0.040(4) 0.051(5) 0.027(4) 0.008(3) 0.001(3) 0.024(4)

loop_
_atom_type_symbol
_atom_type_description
_atom_type_scat_dispersion_real
_atom_type_scat_dispersion_imag
_atom_type_scat_source
C C 0.0033 0.0016 'International Tables Vol C Tables 4.2.6.8 and 6.1.1.4'
H H 0.0000 0.0000 'International Tables Vol C Tables 4.2.6.8 and 6.1.1.4'
N N 0.0061 0.0033 'International Tables Vol C Tables 4.2.6.8 and 6.1.1.4'
F F 0.0171 0.0103 'International Tables Vol C Tables 4.2.6.8 and 6.1.1.4'
P P 0.1023 0.0942 'International Tables Vol C Tables 4.2.6.8 and 6.1.1.4'
Fe Fe 0.3463 0.8444 'International Tables Vol C Tables 4.2.6.8 and 6.1.1.4'
O O 0.0106 0.0060 'International Tables Vol C Tables 4.2.6.8 and 6.1.1.4'

loop_
_geom_angle_atom_site_label_1
_geom_angle_atom_site_label_2
_geom_angle_atom_site_label_3
_geom_angle
_geom_angle_site_symmetry_1
_geom_angle_site_symmetry_3
_geom_angle_publ_flag
N4 Fe N4 180.00(5) . 4 ?
N4 Fe N4 88.44(3) . 5 ?
N4 Fe N4 91.56(3) 4 5 ?
N4 Fe N4 91.56(3) . 3 ?
N4 Fe N4 88.44(3) 4 3 ?
N4 Fe N4 88.44(3) 5 3 ?
N4 Fe N4 88.44(3) . 6 ?
N4 Fe N4 91.56(3) 4 6 ?
N4 Fe N4 91.56(3) 5 6 ?
N4 Fe N4 180.00(6) 3 6 ?
N4 Fe N4 91.56(3) . 2 ?
N4 Fe N4 88.44(3) 4 2 ?
N4 Fe N4 180.00(6) 5 2 ?
N4 Fe N4 91.56(3) 3 2 ?
N4 Fe N4 88.44(3) 6 2 ?
C1 N1 N2 108.76(8) . . ?
C1 N1 C2 130.81(9) . . ?
N2 N1 C2 120.43(8) . . ?
N3 N2 N1 107.00(8) . . ?
N2 N3 N4 110.03(9) . . ?
C1 N4 N3 106.19(8) . . ?
C1 N4 Fe 131.57(7) . . ?
N3 N4 Fe 122.05(7) . . ?
N4 C1 N1 108.03(9) . . ?
N4 C1 H1 126.0 . . ?
N1 C1 H1 126.0 . . ?
N1 C2 C3 111.14(8) . . ?
N1 C2 H2A 109.4 . . ?
C3 C2 H2A 109.4 . . ?
N1 C2 H2B 109.4 . . ?
C3 C2 H2B 109.4 . . ?
H2A C2 H2B 108.0 . . ?
C2 C3 C3 110.82(10) . 4_656 ?
C2 C3 H3A 109.5 . . ?
C3 C3 H3A 109.5 4_656 . ?
C2 C3 H3B 109.5 . . ?
C3 C3 H3B 109.5 4_656 . ?
H3A C3 H3B 108.1 . . ?
F2 P F2 90.68(5) . 3_565 ?
F2 P F2 90.68(5) . 2_665 ?
F2 P F2 90.68(5) 3_565 2_665 ?
F2 P F1 90.14(5) . 3_565 ?
F2 P F1 89.49(4) 3_565 3_565 ?
F2 P F1 179.16(5) 2_665 3_565 ?
F2 P F1 179.16(5) . 2_665 ?
F2 P F1 90.14(5) 3_565 2_665 ?
F2 P F1 89.49(4) 2_665 2_665 ?
F1 P F1 89.69(4) 3_565 2_665 ?
F2 P F1 89.49(4) . . ?
F2 P F1 179.16(5) 3_565 . ?
F2 P F1 90.14(5) 2_665 . ?
F1 P F1 89.69(4) 3_565 . ?
F1 P F1 89.69(4) 2_665 . ?

loop_
_geom_bond_atom_site_label_1
_geom_bond_atom_site_label_2
_geom_bond_distance
_geom_bond_site_symmetry_2
_geom_bond_publ_flag
Fe N4 1.9905(8) . ?
Fe N4 1.9905(8) 4 ?
Fe N4 1.9905(8) 5 ?
Fe N4 1.9905(8) 3 ?
Fe N4 1.9905(8) 6 ?
Fe N4 1.9905(8) 2 ?
N1 C1 1.3331(13) . ?
N1 N2 1.3456(12) . ?
N1 C2 1.4699(13) . ?
N2 N3 1.2921(12) . ?
N3 N4 1.3642(12) . ?
N4 C1 1.3271(12) . ?
C1 H1 0.9500 . ?
C2 C3 1.5216(14) . ?
C2 H2A 0.9900 . ?
C2 H2B 0.9900 . ?
C3 C3 1.5344(18) 4_656 ?
C3 H3A 0.9900 . ?
C3 H3B 0.9900 . ?
P F2 1.6005(9) . ?
P F2 1.6005(9) 3_565 ?
P F2 1.6005(9) 2_665 ?
P F1 1.6060(8) 3_565 ?
P F1 1.6060(8) 2_665 ?
P F1 1.6060(8) . ?
C1S O1S 1.420(9) . ?

loop_
_geom_torsion_atom_site_label_1
_geom_torsion_atom_site_label_2
_geom_torsion_atom_site_label_3
_geom_torsion_atom_site_label_4
_geom_torsion
_geom_torsion_site_symmetry_1
_geom_torsion_site_symmetry_2
_geom_torsion_site_symmetry_3
_geom_torsion_site_symmetry_4
_geom_torsion_publ_flag
C1 N1 N2 N3 -0.28(11) . . . . ?
C2 N1 N2 N3 -179.55(9) . . . . ?
N1 N2 N3 N4 0.15(11) . . . . ?
N2 N3 N4 C1 0.04(11) . . . . ?
N2 N3 N4 Fe -175.43(7) . . . . ?
N4 Fe N4 C1 -26.31(8) 5 . . . ?
N4 Fe N4 C1 62.08(11) 3 . . . ?
N4 Fe N4 C1 -117.92(11) 6 . . . ?
N4 Fe N4 C1 153.69(8) 2 . . . ?
N4 Fe N4 N3 147.86(8) 5 . . . ?
N4 Fe N4 N3 -123.74(6) 3 . . . ?
N4 Fe N4 N3 56.26(6) 6 . . . ?
N4 Fe N4 N3 -32.14(8) 2 . . . ?
N3 N4 C1 N1 -0.21(11) . . . . ?
Fe N4 C1 N1 174.65(7) . . . . ?
N2 N1 C1 N4 0.31(11) . . . . ?
C2 N1 C1 N4 179.47(9) . . . . ?
C1 N1 C2 C3 -92.35(13) . . . . ?
N2 N1 C2 C3 86.73(11) . . . . ?
N1 C2 C3 C3 -176.46(11) . . . 4_656 ?
